data_4500016
loop_
_publ_author_name
'Duong, Adam'
'Maris, Thierry'
'Wuest,James D'

_publ_section_title
;
 Structural Similarity of Hydrogen-Bonded Networks in Crystals of Isomeric
 Pyridyl-Substituted Diaminotriazines
;
_journal_name_full 'Cryst. Growth & Design'
_journal_page_first 287
_journal_page_last 294
_journal_paper_doi 10.1021/cg101290r
_journal_volume 11
_journal_year 2011
_chemical_compound_source 'Synthesized by the authors. See text'
_chemical_formula_moiety 'C8 H8 N6'
_chemical_formula_sum 'C8 H8 N6'
_chemical_formula_weight 188.20
_chemical_name_systematic
; 
 ? 
;
_space_group_IT_number 61
_symmetry_cell_setting orthorhombic
_symmetry_space_group_name_Hall '-P 2ac 2ab'
_symmetry_space_group_name_H-M 'P b c a'
_atom_sites_solution_hydrogens geom
_atom_sites_solution_primary direct
_atom_sites_solution_secondary difmap
_audit_creation_method SHELXL-97
_cell_angle_alpha 90
_cell_angle_beta 90
_cell_angle_gamma 90
_cell_formula_units_Z 8
_cell_length_a 6.8585(2)
_cell_length_b 13.2958(4)
_cell_length_c 18.5050(5)
_cell_measurement_reflns_used 9565
_cell_measurement_temperature 150
_cell_measurement_theta_max 67.53
_cell_measurement_theta_min 4.78
_cell_volume 1687.46(8)
_computing_cell_refinement 'SAINT V7.34A (Bruker AXS, 2006b)'
_computing_data_collection 'APEX2 v2.1-0 (Bruker AXS, 2006a)'
_computing_data_reduction 'SAINT V7.34A (Bruker AXS, 2006b)'
_computing_molecular_graphics 'SHELXTL v6.12 (Bruker AXS, 2001)'
_computing_publication_material 'UdMX (Maris, 2004)'
_computing_structure_refinement 'SHELXL97 (Sheldrick, 2008)'
_computing_structure_solution 'SIR2004 (Burla et al., 2004)'
_diffrn_ambient_temperature 150
_diffrn_detector_area_resol_mean 8.3
_diffrn_measured_fraction_theta_full 0.961
_diffrn_measured_fraction_theta_max 0.961
_diffrn_measurement_device_type 'Bruker Microstar'
_diffrn_measurement_method \w
_diffrn_radiation_monochromator 'Helios optics'
_diffrn_radiation_source 'Rotating Anode'
_diffrn_radiation_type CuK\a
_diffrn_radiation_wavelength 1.54178
_diffrn_reflns_av_R_equivalents 0.046
_diffrn_reflns_av_sigmaI/netI 0.0180
_diffrn_reflns_limit_h_max 8
_diffrn_reflns_limit_h_min -8
_diffrn_reflns_limit_k_max 14
_diffrn_reflns_limit_k_min -16
_diffrn_reflns_limit_l_max 22
_diffrn_reflns_limit_l_min -22
_diffrn_reflns_number 27814
_diffrn_reflns_theta_full 68.16
_diffrn_reflns_theta_max 68.16
_diffrn_reflns_theta_min 4.78
_exptl_absorpt_coefficient_mu 0.836
_exptl_absorpt_correction_T_max 0.9511
_exptl_absorpt_correction_T_min 0.8058
_exptl_absorpt_correction_type multi-scan
_exptl_absorpt_process_details 'Sadabs (Sheldrick, 2007)'
_exptl_crystal_colour colorless
_exptl_crystal_density_diffrn 1.482
_exptl_crystal_density_method 'not measured'
_exptl_crystal_description block
_exptl_crystal_F_000 784
_exptl_crystal_size_max 0.18
_exptl_crystal_size_mid 0.06
_exptl_crystal_size_min 0.06
_refine_diff_density_max 0.147
_refine_diff_density_min -0.168
_refine_diff_density_rms 0.038
_refine_ls_extinction_method none
_refine_ls_goodness_of_fit_ref 1.053
_refine_ls_hydrogen_treatment constr
_refine_ls_matrix_type full
_refine_ls_number_parameters 127
_refine_ls_number_reflns 1474
_refine_ls_number_restraints 0
_refine_ls_restrained_S_all 1.053
_refine_ls_R_factor_all 0.0338
_refine_ls_R_factor_gt 0.0307
_refine_ls_shift/su_max 0.001
_refine_ls_shift/su_mean 0.000
_refine_ls_structure_factor_coef Fsqd
_refine_ls_weighting_details 'calc w=1/[\s^2^(Fo^2^)+(0.0436P)^2^+0.6189P] where P=(Fo^2^+2Fc^2^)/3'
_refine_ls_weighting_scheme calc
_refine_ls_wR_factor_gt 0.0808
_refine_ls_wR_factor_ref 0.0835
_reflns_number_gt 1295
_reflns_number_total 1474
_reflns_threshold_expression I>2\s(I)
_cod_data_source_file deposit.cif
_cod_data_source_block jw1389
_cod_depositor_comments
;
The following automatic conversions were performed:

'_symmetry_cell_setting' value 'Orthorhombic' changed to
'orthorhombic' according to the built-in table from CIF Core
dictionary named 'cif_core.dic' version 2.4.1 from
2010-06-29.

'_geom_bond_publ_flag' value 'Y' changed to 'y'
according to the built-in table from CIF Core dictionary named
'cif_core.dic' version 2.4.1 from 2010-06-29 (15
times).

'_geom_angle_publ_flag' value 'Y' changed to 'y' according
to the built-in table from CIF Core dictionary named 'cif_core.dic'
version 2.4.1 from 2010-06-29 (20 times).

Automatic conversion script
Id: cif_fix_values 1715 2011-07-08 13:25:40Z adriana 
;
_cod_original_sg_symbol_H-M Pbca
_cod_database_code 4500016

loop_
_symmetry_equiv_pos_as_xyz
'x, y, z'
'-x+1/2, -y, z+1/2'
'x+1/2, -y+1/2, -z'
'-x, y+1/2, -z+1/2'
'-x, -y, -z'
'x-1/2, y, -z-1/2'
'-x-1/2, y-1/2, z'
'x, -y-1/2, z-1/2'

loop_
_atom_site_label
_atom_site_type_symbol
_atom_site_fract_x
_atom_site_fract_y
_atom_site_fract_z
_atom_site_U_iso_or_equiv
_atom_site_adp_type
_atom_site_occupancy
_atom_site_symmetry_multiplicity
_atom_site_calc_flag
_atom_site_refinement_flags
C1 C 0.3862(2) -0.15851(11) 0.65691(7) 0.0281(3) Uani 1 1 d .
H1 H 0.4817 -0.2074 0.6691 0.034 Uiso 1 1 calc R
C2 C 0.43964(19) -0.08127(11) 0.61128(7) 0.0292(3) Uani 1 1 d .
H2 H 0.5679 -0.0781 0.5920 0.035 Uiso 1 1 calc R
C3 C 0.30324(18) -0.00854(11) 0.59401(7) 0.0274(3) Uani 1 1 d .
H3 H 0.3351 0.0444 0.5616 0.033 Uiso 1 1 calc R
C4 C 0.11820(17) -0.01413(10) 0.62493(6) 0.0230(3) Uani 1 1 d .
C5 C 0.07814(18) -0.09626(11) 0.66913(7) 0.0268(3) Uani 1 1 d .
H5 H -0.0488 -0.1014 0.6893 0.032 Uiso 1 1 calc R
C6 C -0.03418(17) 0.06366(10) 0.61326(6) 0.0216(3) Uani 1 1 d .
C7 C -0.31069(17) 0.13888(10) 0.65229(6) 0.0213(3) Uani 1 1 d .
C8 C -0.16426(17) 0.19143(10) 0.54896(6) 0.0213(3) Uani 1 1 d .
N1 N 0.20758(16) -0.16849(9) 0.68496(6) 0.0299(3) Uani 1 1 d .
N2 N -0.01672(14) 0.12413(8) 0.55586(5) 0.0224(3) Uani 1 1 d .
N3 N -0.31345(14) 0.20254(9) 0.59576(5) 0.0226(3) Uani 1 1 d .
N4 N -0.17485(14) 0.06678(9) 0.66318(5) 0.0232(3) Uani 1 1 d .
N5 N -0.16205(14) 0.25183(9) 0.49154(5) 0.0245(3) Uani 1 1 d .
H5A H -0.2553 0.2965 0.4855 0.029 Uiso 1 1 calc .
H5B H -0.0673 0.2471 0.4597 0.029 Uiso 1 1 calc .
N6 N -0.45243(15) 0.14776(9) 0.70125(6) 0.0262(3) Uani 1 1 d .
H6A H -0.5431 0.1940 0.6959 0.031 Uiso 1 1 calc .
H6B H -0.4552 0.1074 0.7389 0.031 Uiso 1 1 calc .

loop_
_atom_site_aniso_label
_atom_site_aniso_U_11
_atom_site_aniso_U_22
_atom_site_aniso_U_33
_atom_site_aniso_U_23
_atom_site_aniso_U_13
_atom_site_aniso_U_12
C1 0.0283(7) 0.0261(9) 0.0299(7) -0.0038(5) -0.0058(5) 0.0046(6)
C2 0.0242(6) 0.0277(9) 0.0356(7) -0.0047(6) -0.0003(5) -0.0012(6)
C3 0.0269(7) 0.0244(9) 0.0307(7) 0.0004(5) -0.0006(5) -0.0024(5)
C4 0.0241(6) 0.0229(8) 0.0220(6) -0.0020(5) -0.0035(5) -0.0010(5)
C5 0.0264(6) 0.0269(9) 0.0271(6) 0.0015(5) -0.0010(5) 0.0011(6)
C6 0.0218(6) 0.0207(8) 0.0223(6) -0.0015(5) -0.0036(4) -0.0042(5)
C7 0.0223(6) 0.0202(8) 0.0213(6) -0.0016(5) -0.0024(4) -0.0039(5)
C8 0.0195(6) 0.0223(8) 0.0220(6) 0.0000(5) -0.0027(4) -0.0042(5)
N1 0.0321(6) 0.0278(8) 0.0297(6) 0.0028(5) -0.0019(4) 0.0042(5)
N2 0.0213(5) 0.0224(7) 0.0235(5) 0.0025(4) -0.0010(4) -0.0008(4)
N3 0.0205(5) 0.0246(7) 0.0227(5) 0.0027(4) -0.0002(4) -0.0008(4)
N4 0.0247(5) 0.0229(7) 0.0222(5) 0.0015(4) -0.0011(4) -0.0006(4)
N5 0.0203(5) 0.0280(7) 0.0254(5) 0.0066(4) 0.0016(4) 0.0024(4)
N6 0.0286(6) 0.0261(7) 0.0239(5) 0.0038(4) 0.0041(4) 0.0029(5)

loop_
_atom_type_symbol
_atom_type_description
_atom_type_scat_dispersion_real
_atom_type_scat_dispersion_imag
_atom_type_scat_source
C C 0.0181 0.0091 'International Tables Vol C Tables 4.2.6.8 and 6.1.1.4'
H H 0.0000 0.0000 'International Tables Vol C Tables 4.2.6.8 and 6.1.1.4'
N N 0.0311 0.0180 'International Tables Vol C Tables 4.2.6.8 and 6.1.1.4'

loop_
_geom_angle_atom_site_label_1
_geom_angle_atom_site_label_2
_geom_angle_atom_site_label_3
_geom_angle
_geom_angle_publ_flag
N1 C1 C2 123.71(13) y
N1 C1 H1 118.1 ?
C2 C1 H1 118.1 ?
C1 C2 C3 118.85(12) y
C1 C2 H2 120.6 ?
C3 C2 H2 120.6 ?
C2 C3 C4 118.92(13) y
C2 C3 H3 120.5 ?
C4 C3 H3 120.5 ?
C5 C4 C3 117.57(12) y
C5 C4 C6 119.51(11) y
C3 C4 C6 122.91(12) y
N1 C5 C4 124.05(12) y
N1 C5 H5 118 ?
C4 C5 H5 118 ?
N4 C6 N2 126.51(12) y
N4 C6 C4 115.40(11) y
N2 C6 C4 118.08(11) y
N6 C7 N3 117.51(11) y
N6 C7 N4 117.63(11) y
N3 C7 N4 124.86(11) y
N5 C8 N3 117.06(11) y
N5 C8 N2 117.66(11) y
N3 C8 N2 125.28(11) y
C1 N1 C5 116.80(12) y
C6 N2 C8 113.85(10) y
C7 N3 C8 114.81(11) y
C6 N4 C7 114.62(11) y
C8 N5 H5A 120 ?
C8 N5 H5B 120 ?
H5A N5 H5B 120 ?
C7 N6 H6A 120 ?
C7 N6 H6B 120 ?
H6A N6 H6B 120 ?

loop_
_geom_bond_atom_site_label_1
_geom_bond_atom_site_label_2
_geom_bond_distance
_geom_bond_publ_flag
C1 N1 1.3372(18) y
C1 C2 1.379(2) y
C1 H1 0.95 ?
C2 C3 1.3829(19) y
C2 H2 0.95 ?
C3 C4 1.3941(18) y
C3 H3 0.95 ?
C4 C5 1.3916(19) y
C4 C6 1.4862(18) y
C5 N1 1.3402(18) y
C5 H5 0.95 ?
C6 N4 1.3362(16) y
C6 N2 1.3376(16) y
C7 N6 1.3340(16) y
C7 N3 1.3457(16) y
C7 N4 1.3518(17) y
C8 N5 1.3320(16) y
C8 N3 1.3487(15) y
C8 N2 1.3568(16) y
N5 H5a 0.88 ?
N5 H5b 0.88 ?
N6 H6a 0.88 ?
N6 H6b 0.88 ?

loop_
_geom_hbond_atom_site_label_D
_geom_hbond_atom_site_label_H
_geom_hbond_atom_site_label_A
_geom_hbond_distance_DH
_geom_hbond_distance_HA
_geom_hbond_distance_DA
_geom_hbond_angle_DHA
_geom_hbond_site_symmetry_A
N5 H5A N2 0.88 2.22 3.0669(14) 162.4 3_456
N5 H5B N3 0.88 2.13 2.9486(14) 154.7 3_556
N6 H6A N1 0.88 2.16 3.0203(17) 166.3 7_565
N6 H6B N4 0.88 2.42 3.1274(15) 138 6_557

loop_
_cod_related_entry_id
_cod_related_entry_database
_cod_related_entry_code
1 ChemSpider 89899
